data_7223931
loop_
_publ_author_name
'Zhang, Yu'
'Sun, Qiu'
'Wang, Yaorong'
'Yuan, Dan'
'Yao, Yingming'
'Shen, Qi'

_publ_section_title
;
 Intramolecular hydroamination reactions catalyzed by zirconium complexes
 bearing bridged bis(phenolato) ligands
;
_journal_name_full 'RSC Adv.'
_journal_paper_doi 10.1039/C5RA23270H
_journal_year 2016
_chemical_formula_sum 'C47 H62 N2 O2 Zr'
_chemical_formula_weight 778.21
_chemical_name_systematic
; 
 ? 
;
_space_group_IT_number 19
_symmetry_cell_setting orthorhombic
_symmetry_space_group_name_Hall 'P 2ac 2ab'
_symmetry_space_group_name_H-M 'P 21 21 21'
_atom_sites_solution_hydrogens geom
_atom_sites_solution_primary direct
_atom_sites_solution_secondary difmap
_audit_creation_method SHELXL-97
_audit_update_record
;
2016-01-11 deposited with the CCDC.
2016-01-15 downloaded from the CCDC.
;
_cell_angle_alpha 90.00
_cell_angle_beta 90.00
_cell_angle_gamma 90.00
_cell_formula_units_Z 4
_cell_length_a 11.480(2)
_cell_length_b 14.798(3)
_cell_length_c 25.295(5)
_cell_measurement_reflns_used 5816
_cell_measurement_temperature 223(2)
_cell_measurement_theta_max 73.3970
_cell_measurement_theta_min 2.9780
_cell_volume 4297.1(14)
_computing_cell_refinement 'Bruker XSCANS'
_computing_data_collection 'Bruker XSCANS'
_computing_data_reduction 'Bruker SHELXTL'
_computing_molecular_graphics 'Bruker SHELXTL'
_computing_publication_material 'Bruker SHELXTL'
_computing_structure_refinement 'SHELXL-97 (Sheldrick, 1997)'
_computing_structure_solution 'SHELXS-97 (Sheldrick, 1990)'
_diffrn_ambient_temperature 223(2)
_diffrn_measured_fraction_theta_full 0.971
_diffrn_measured_fraction_theta_max 0.971
_diffrn_measurement_device_type 'Bruker P4'
_diffrn_measurement_method '\w scans'
_diffrn_radiation_monochromator graphite
_diffrn_radiation_source 'fine-focus sealed tube'
_diffrn_radiation_type MoK\a
_diffrn_radiation_wavelength 0.71073
_diffrn_reflns_av_R_equivalents 0.0360
_diffrn_reflns_av_sigmaI/netI 0.0517
_diffrn_reflns_limit_h_max 13
_diffrn_reflns_limit_h_min -13
_diffrn_reflns_limit_k_max 17
_diffrn_reflns_limit_k_min -17
_diffrn_reflns_limit_l_max 31
_diffrn_reflns_limit_l_min -30
_diffrn_reflns_number 12546
_diffrn_reflns_theta_full 26.23
_diffrn_reflns_theta_max 26.23
_diffrn_reflns_theta_min 1.59
_exptl_absorpt_coefficient_mu 0.294
_exptl_absorpt_correction_T_max 0.9436
_exptl_absorpt_correction_T_min 0.8916
_exptl_crystal_colour 'translucent light'
_exptl_crystal_density_diffrn 1.203
_exptl_crystal_density_method 'not measured'
_exptl_crystal_description block
_exptl_crystal_F_000 1656
_exptl_crystal_size_max 0.40
_exptl_crystal_size_mid 0.20
_exptl_crystal_size_min 0.20
_refine_diff_density_max 1.073
_refine_diff_density_min -0.485
_refine_diff_density_rms 0.067
_refine_ls_abs_structure_details 'Flack H D (1983), Acta Cryst. A39, 876-881'
_refine_ls_abs_structure_Flack -1.24(5)
_refine_ls_extinction_method none
_refine_ls_goodness_of_fit_ref 1.028
_refine_ls_hydrogen_treatment mixed
_refine_ls_matrix_type full
_refine_ls_number_parameters 462
_refine_ls_number_reflns 7290
_refine_ls_number_restraints 6
_refine_ls_restrained_S_all 1.028
_refine_ls_R_factor_all 0.0523
_refine_ls_R_factor_gt 0.0475
_refine_ls_shift/su_max 0.002
_refine_ls_shift/su_mean 0.000
_refine_ls_structure_factor_coef Fsqd
_refine_ls_weighting_details 'calc w=1/[\s^2^(Fo^2^)+(0.0697P)^2^+2.5394P] where P=(Fo^2^+2Fc^2^)/3'
_refine_ls_weighting_scheme calc
_refine_ls_wR_factor_gt 0.1213
_refine_ls_wR_factor_ref 0.1262
_reflns_number_gt 6767
_reflns_number_total 7290
_reflns_threshold_expression >2sigma(I)
_cod_data_source_file c5ra23270h2.cif
_cod_data_source_block g131122b
_cod_depositor_comments
;
The following automatic conversions were performed:

'_symmetry_cell_setting' value 'Orthorhombic' changed to
'orthorhombic' according to
/usr/data/users/saulius/crontab/automatic-downloads/rss-feeds/RSC/lib/dictionaries/cif_core.dic
dictionary named 'cif_core.dic' version 2.4.2 from 2011-04-26.

Automatic conversion script
Id: cif_fix_values 4268 2015-11-12 08:31:59Z antanas 
;
_cod_original_cell_volume 4297.1(15)
_cod_database_code 7223931

loop_
_symmetry_equiv_pos_as_xyz
'x, y, z'
'-x+1/2, -y, z+1/2'
'-x, y+1/2, -z+1/2'
'x+1/2, -y+1/2, -z'

loop_
_atom_site_label
_atom_site_type_symbol
_atom_site_fract_x
_atom_site_fract_y
_atom_site_fract_z
_atom_site_U_iso_or_equiv
_atom_site_adp_type
_atom_site_occupancy
_atom_site_symmetry_multiplicity
_atom_site_calc_flag
_atom_site_refinement_flags
_atom_site_disorder_assembly
_atom_site_disorder_group
Zr1 Zr 0.70084(3) 0.28249(2) 0.890216(13) 0.02512(10) Uani 1 1 d . . .
O1 O 0.5574(3) 0.2180(2) 0.86551(12) 0.0378(6) Uani 1 1 d . . .
O2 O 0.8159(3) 0.3810(2) 0.90388(12) 0.0382(7) Uani 1 1 d . . .
N1 N 0.5724(3) 0.3998(3) 0.86584(15) 0.0354(8) Uani 1 1 d . . .
N2 N 0.5895(3) 0.5257(3) 0.92315(17) 0.0406(9) Uani 1 1 d . . .
C1 C 0.4684(4) 0.2254(3) 0.83061(16) 0.0361(9) Uani 1 1 d . . .
C2 C 0.3818(4) 0.1574(3) 0.82507(18) 0.0379(9) Uani 1 1 d . . .
C3 C 0.3011(5) 0.1695(3) 0.78445(19) 0.0462(10) Uani 1 1 d . . .
H3 H 0.2452 0.1241 0.7791 0.055 Uiso 1 1 calc R . .
C4 C 0.2980(5) 0.2450(3) 0.7510(2) 0.0492(11) Uani 1 1 d . A .
C5 C 0.3780(5) 0.3126(3) 0.7605(2) 0.0471(12) Uani 1 1 d . . .
H5 H 0.3758 0.3656 0.7401 0.057 Uiso 1 1 calc R . .
C6 C 0.4619(4) 0.3038(3) 0.79992(18) 0.0404(10) Uani 1 1 d . . .
C7 C 0.3762(5) 0.0767(4) 0.8623(2) 0.0504(12) Uani 1 1 d . . .
C8 C 0.3683(7) 0.1108(5) 0.9201(2) 0.0700(18) Uani 1 1 d . . .
H8A H 0.4361 0.1474 0.9282 0.105 Uiso 1 1 calc R . .
H8B H 0.3655 0.0595 0.9439 0.105 Uiso 1 1 calc R . .
H8C H 0.2984 0.1469 0.9244 0.105 Uiso 1 1 calc R . .
C9 C 0.4830(6) 0.0146(4) 0.8560(3) 0.0630(15) Uani 1 1 d . . .
H9A H 0.4857 -0.0086 0.8202 0.095 Uiso 1 1 calc R . .
H9B H 0.4770 -0.0355 0.8806 0.095 Uiso 1 1 calc R . .
H9C H 0.5534 0.0486 0.8633 0.095 Uiso 1 1 calc R . .
C10 C 0.2647(6) 0.0191(4) 0.8529(3) 0.0708(18) Uani 1 1 d . . .
H10A H 0.1963 0.0563 0.8587 0.106 Uiso 1 1 calc R . .
H10B H 0.2639 -0.0314 0.8773 0.106 Uiso 1 1 calc R . .
H10C H 0.2645 -0.0033 0.8169 0.106 Uiso 1 1 calc R . .
C11 C 0.2099(6) 0.2512(4) 0.7051(2) 0.0612(14) Uani 1 1 d . . .
C15 C 0.5481(5) 0.3786(3) 0.80873(19) 0.0460(11) Uani 1 1 d . . .
H15A H 0.5190 0.4334 0.7915 0.055 Uiso 1 1 calc R . .
H15B H 0.6216 0.3621 0.7915 0.055 Uiso 1 1 calc R . .
C16 C 0.4667(4) 0.4008(3) 0.9010(2) 0.0466(11) Uani 1 1 d . . .
H16A H 0.4702 0.3513 0.9268 0.056 Uiso 1 1 calc R . .
H16B H 0.3954 0.3943 0.8801 0.056 Uiso 1 1 calc R . .
C17 C 0.4692(4) 0.4922(3) 0.9290(2) 0.0485(12) Uani 1 1 d . . .
H17A H 0.4139 0.5341 0.9126 0.058 Uiso 1 1 calc R . .
H17B H 0.4491 0.4854 0.9664 0.058 Uiso 1 1 calc R . .
C18 C 0.6178(4) 0.4962(3) 0.87079(19) 0.0397(10) Uani 1 1 d . . .
H18A H 0.7023 0.4978 0.8653 0.048 Uiso 1 1 calc R . .
H18B H 0.5807 0.5354 0.8445 0.048 Uiso 1 1 calc R . .
C19 C 0.6665(4) 0.4902(3) 0.96496(19) 0.0389(10) Uani 1 1 d . . .
H19A H 0.6587 0.4243 0.9666 0.047 Uiso 1 1 calc R . .
H19B H 0.6422 0.5149 0.9992 0.047 Uiso 1 1 calc R . .
C20 C 0.7919(4) 0.5141(3) 0.95529(16) 0.0366(9) Uani 1 1 d . . .
C21 C 0.8371(4) 0.5923(3) 0.97757(18) 0.0393(10) Uani 1 1 d . . .
H21 H 0.7898 0.6274 0.9999 0.047 Uiso 1 1 calc R . .
C22 C 0.9508(4) 0.6199(3) 0.96771(19) 0.0415(10) Uani 1 1 d . . .
C23 C 1.0152(4) 0.5685(3) 0.9322(2) 0.0438(11) Uani 1 1 d . . .
H23 H 1.0907 0.5883 0.9235 0.053 Uiso 1 1 calc R . .
C24 C 0.9747(4) 0.4892(3) 0.9085(2) 0.0400(10) Uani 1 1 d . . .
C25 C 0.8614(4) 0.4599(3) 0.92244(18) 0.0353(9) Uani 1 1 d . . .
C26 C 1.0052(5) 0.7052(3) 0.9923(2) 0.0478(11) Uani 1 1 d . . .
C27 C 0.9265(7) 0.7495(6) 1.0328(4) 0.106(3) Uani 1 1 d . . .
H27A H 0.9713 0.7922 1.0536 0.158 Uiso 1 1 calc R . .
H27B H 0.8942 0.7035 1.0559 0.158 Uiso 1 1 calc R . .
H27C H 0.8638 0.7809 1.0149 0.158 Uiso 1 1 calc R . .
C28 C 1.0390(8) 0.7713(5) 0.9499(3) 0.094(3) Uani 1 1 d . . .
H28A H 0.9700 0.7902 0.9308 0.141 Uiso 1 1 calc R . .
H28B H 1.0932 0.7428 0.9257 0.141 Uiso 1 1 calc R . .
H28C H 1.0756 0.8236 0.9660 0.141 Uiso 1 1 calc R . .
C29 C 1.1150(6) 0.6780(5) 1.0225(3) 0.078(2) Uani 1 1 d . . .
H29A H 1.1661 0.6439 0.9994 0.117 Uiso 1 1 calc R . .
H29B H 1.0935 0.6409 1.0526 0.117 Uiso 1 1 calc R . .
H29C H 1.1549 0.7318 1.0348 0.117 Uiso 1 1 calc R . .
C30 C 1.0478(5) 0.4422(4) 0.8654(2) 0.0475(12) Uani 1 1 d . . .
C31 C 1.1628(5) 0.4921(5) 0.8537(3) 0.0714(19) Uani 1 1 d . . .
H31A H 1.1459 0.5529 0.8416 0.107 Uiso 1 1 calc R . .
H31B H 1.2054 0.4599 0.8265 0.107 Uiso 1 1 calc R . .
H31C H 1.2095 0.4949 0.8856 0.107 Uiso 1 1 calc R . .
C32 C 1.0779(5) 0.3449(4) 0.8826(2) 0.0583(14) Uani 1 1 d . . .
H32A H 1.1317 0.3467 0.9121 0.087 Uiso 1 1 calc R . .
H32B H 1.1137 0.3131 0.8533 0.087 Uiso 1 1 calc R . .
H32C H 1.0073 0.3137 0.8931 0.087 Uiso 1 1 calc R . .
C33 C 0.9789(6) 0.4423(4) 0.8138(2) 0.0590(14) Uani 1 1 d . . .
H33A H 0.9036 0.4142 0.8195 0.088 Uiso 1 1 calc R . .
H33B H 1.0215 0.4087 0.7871 0.088 Uiso 1 1 calc R . .
H33C H 0.9678 0.5040 0.8019 0.088 Uiso 1 1 calc R . .
C34 C 0.6922(5) 0.2304(3) 0.97543(17) 0.0471(11) Uani 1 1 d . . .
H34 H 0.6514 0.2475 1.0061 0.056 Uiso 1 1 calc R . .
C35 C 0.7769(4) 0.1592(3) 0.96227(17) 0.0423(11) Uani 1 1 d . . .
C36 C 0.8970(5) 0.1808(4) 0.9559(2) 0.0500(12) Uani 1 1 d . . .
H36 H 0.9240 0.2383 0.9657 0.060 Uiso 1 1 calc R . .
C37 C 0.9736(5) 0.1190(4) 0.9356(2) 0.0576(14) Uani 1 1 d . . .
H37 H 1.0525 0.1349 0.9320 0.069 Uiso 1 1 calc R . .
C38 C 0.9378(6) 0.0336(4) 0.9203(3) 0.0626(16) Uani 1 1 d . . .
H38 H 0.9910 -0.0075 0.9055 0.075 Uiso 1 1 calc R . .
C39 C 0.8221(6) 0.0098(4) 0.9272(2) 0.0598(15) Uani 1 1 d . . .
H39 H 0.7970 -0.0487 0.9182 0.072 Uiso 1 1 calc R . .
C40 C 0.7430(5) 0.0719(4) 0.9473(2) 0.0526(13) Uani 1 1 d . . .
H40 H 0.6645 0.0549 0.9510 0.063 Uiso 1 1 calc R . .
C41 C 0.8122(5) 0.2089(4) 0.82847(18) 0.0495(11) Uani 1 1 d . . .
H41 H 0.8851 0.1835 0.8364 0.059 Uiso 1 1 calc R . .
C42 C 0.7600(7) 0.2048(5) 0.7754(2) 0.0722(8) Uani 1 1 d . . .
C43 C 0.6853(7) 0.1342(5) 0.7623(2) 0.0722(8) Uani 1 1 d . . .
H43 H 0.6738 0.0875 0.7869 0.087 Uiso 1 1 calc R . .
C44 C 0.6277(7) 0.1302(5) 0.7149(2) 0.0722(8) Uani 1 1 d . . .
H44 H 0.5766 0.0821 0.7078 0.087 Uiso 1 1 calc R . .
C45 C 0.6436(7) 0.1930(5) 0.6795(3) 0.0722(8) Uani 1 1 d . . .
H45 H 0.6006 0.1908 0.6479 0.087 Uiso 1 1 calc R . .
C46 C 0.7207(6) 0.2618(5) 0.6870(2) 0.0722(8) Uani 1 1 d . . .
H46 H 0.7335 0.3048 0.6602 0.087 Uiso 1 1 calc R . .
C47 C 0.7819(7) 0.2675(5) 0.7363(2) 0.0722(8) Uani 1 1 d . . .
H47 H 0.8367 0.3137 0.7419 0.087 Uiso 1 1 calc R . .
C13 C 0.0867(8) 0.2178(8) 0.7258(4) 0.117(3) Uiso 1 1 d . A .
H13A H 0.0969 0.1836 0.7582 0.175 Uiso 1 1 calc R . .
H13B H 0.0508 0.1796 0.6992 0.175 Uiso 1 1 calc R . .
H13C H 0.0373 0.2696 0.7325 0.175 Uiso 1 1 calc R . .
C12' C 0.2898(17) 0.2396(14) 0.6500(5) 0.112(7) Uani 0.50 1 d P A 1
H12A H 0.3613 0.2741 0.6535 0.168 Uiso 0.50 1 calc PR A 1
H12B H 0.2459 0.2616 0.6199 0.168 Uiso 0.50 1 calc PR A 1
H12C H 0.3086 0.1763 0.6448 0.168 Uiso 0.50 1 calc PR A 1
C14' C 0.1616(17) 0.345(2) 0.6983(8) 0.106(10) Uani 0.50 1 d P A 1
H14A H 0.2234 0.3853 0.6871 0.159 Uiso 0.50 1 calc PR A 1
H14B H 0.1297 0.3658 0.7316 0.159 Uiso 0.50 1 calc PR A 1
H14C H 0.1007 0.3440 0.6717 0.159 Uiso 0.50 1 calc PR A 1
C12 C 0.1943(15) 0.3444(9) 0.6844(6) 0.049(3) Uani 0.50 1 d PU A 2
H12D H 0.1771 0.3851 0.7135 0.073 Uiso 0.50 1 calc PR A 2
H12E H 0.1304 0.3453 0.6594 0.073 Uiso 0.50 1 calc PR A 2
H12F H 0.2653 0.3638 0.6670 0.073 Uiso 0.50 1 calc PR A 2
C14 C 0.2333(13) 0.1754(10) 0.6688(6) 0.073(4) Uani 0.50 1 d P A 2
H14D H 0.2429 0.1202 0.6891 0.109 Uiso 0.50 1 calc PR A 2
H14E H 0.3040 0.1875 0.6490 0.109 Uiso 0.50 1 calc PR A 2
H14F H 0.1685 0.1686 0.6446 0.109 Uiso 0.50 1 calc PR A 2

loop_
_atom_site_aniso_label
_atom_site_aniso_U_11
_atom_site_aniso_U_22
_atom_site_aniso_U_33
_atom_site_aniso_U_23
_atom_site_aniso_U_13
_atom_site_aniso_U_12
Zr1 0.02770(16) 0.02354(16) 0.02412(15) -0.00209(15) -0.00322(15) 0.00057(15)
O1 0.0438(16) 0.0312(13) 0.0382(14) 0.0003(14) -0.0059(13) -0.0015(15)
O2 0.0352(16) 0.0355(14) 0.0438(16) -0.0050(12) -0.0007(13) 0.0024(13)
N1 0.0327(19) 0.0327(18) 0.0409(19) 0.0004(16) -0.0044(16) -0.0008(15)
N2 0.0323(19) 0.0359(19) 0.054(2) -0.0075(18) -0.0059(18) 0.0046(16)
C1 0.039(2) 0.035(2) 0.0351(18) -0.004(2) -0.0051(17) -0.004(2)
C2 0.036(2) 0.038(2) 0.040(2) -0.004(2) -0.0003(19) -0.0081(19)
C3 0.042(2) 0.048(3) 0.049(2) -0.012(2) 0.000(2) -0.012(3)
C4 0.049(3) 0.049(3) 0.049(2) -0.011(2) -0.012(3) 0.001(2)
C5 0.060(3) 0.041(2) 0.040(2) -0.001(2) -0.010(2) 0.003(2)
C6 0.043(2) 0.041(2) 0.038(2) -0.0040(18) -0.008(2) -0.0027(19)
C7 0.055(3) 0.046(3) 0.050(3) 0.003(2) 0.004(2) -0.010(2)
C8 0.096(5) 0.068(4) 0.047(3) 0.002(3) 0.019(3) -0.023(4)
C9 0.076(4) 0.041(3) 0.072(4) 0.006(3) -0.003(3) -0.001(3)
C10 0.073(4) 0.057(3) 0.082(4) 0.009(3) -0.001(4) -0.027(3)
C11 0.060(3) 0.065(3) 0.059(3) -0.015(3) -0.016(3) 0.004(3)
C15 0.059(3) 0.038(2) 0.041(2) 0.004(2) -0.006(2) -0.010(2)
C16 0.043(2) 0.043(2) 0.053(3) -0.002(2) 0.004(2) -0.001(2)
C17 0.034(2) 0.046(3) 0.065(3) -0.010(2) -0.004(2) 0.002(2)
C18 0.040(2) 0.031(2) 0.048(2) 0.0010(19) -0.013(2) -0.0022(19)
C19 0.033(2) 0.039(2) 0.045(2) -0.009(2) -0.0002(19) -0.0004(18)
C20 0.034(2) 0.040(2) 0.0349(19) 0.0004(17) 0.000(2) 0.003(2)
C21 0.038(2) 0.038(2) 0.041(2) -0.0072(19) -0.0047(19) 0.0056(19)
C22 0.040(2) 0.039(2) 0.045(2) -0.005(2) -0.008(2) 0.002(2)
C23 0.036(2) 0.044(3) 0.052(3) -0.006(2) -0.004(2) -0.002(2)
C24 0.035(2) 0.037(2) 0.048(2) -0.003(2) -0.005(2) 0.0001(19)
C25 0.035(2) 0.035(2) 0.037(2) -0.0060(18) -0.0042(18) -0.0018(18)
C26 0.051(3) 0.037(3) 0.055(3) -0.007(2) -0.012(2) -0.004(2)
C27 0.072(5) 0.086(5) 0.159(9) -0.079(6) -0.007(5) -0.012(4)
C28 0.153(8) 0.053(4) 0.075(4) 0.009(4) -0.035(5) -0.028(5)
C29 0.070(4) 0.068(4) 0.096(5) -0.010(4) -0.032(4) -0.014(4)
C30 0.041(3) 0.048(3) 0.053(3) -0.011(2) 0.007(2) -0.003(2)
C31 0.045(3) 0.074(4) 0.094(5) -0.019(4) 0.020(3) -0.011(3)
C32 0.053(3) 0.057(3) 0.065(3) -0.002(3) -0.002(3) 0.016(3)
C33 0.066(4) 0.061(3) 0.050(3) -0.006(3) 0.011(3) 0.002(3)
C34 0.065(3) 0.042(2) 0.0335(19) 0.0016(19) 0.000(2) 0.007(3)
C35 0.048(3) 0.047(2) 0.0323(19) 0.0059(19) -0.0100(19) 0.001(2)
C36 0.053(3) 0.049(3) 0.047(3) 0.004(2) -0.017(2) -0.003(3)
C37 0.049(3) 0.061(3) 0.063(3) 0.010(3) -0.011(3) 0.003(3)
C38 0.064(4) 0.049(3) 0.074(4) 0.007(3) -0.006(3) 0.012(3)
C39 0.072(4) 0.044(3) 0.063(3) -0.003(3) -0.002(3) 0.004(3)
C40 0.051(3) 0.052(3) 0.054(3) -0.001(2) -0.008(3) -0.004(2)
C41 0.047(3) 0.063(3) 0.038(2) -0.006(2) -0.001(2) 0.010(3)
C42 0.092(2) 0.0727(16) 0.0522(12) -0.0109(11) -0.0059(14) -0.0044(15)
C43 0.092(2) 0.0727(16) 0.0522(12) -0.0109(11) -0.0059(14) -0.0044(15)
C44 0.092(2) 0.0727(16) 0.0522(12) -0.0109(11) -0.0059(14) -0.0044(15)
C45 0.092(2) 0.0727(16) 0.0522(12) -0.0109(11) -0.0059(14) -0.0044(15)
C46 0.092(2) 0.0727(16) 0.0522(12) -0.0109(11) -0.0059(14) -0.0044(15)
C47 0.092(2) 0.0727(16) 0.0522(12) -0.0109(11) -0.0059(14) -0.0044(15)
C12' 0.122(14) 0.173(19) 0.040(6) -0.045(9) -0.024(8) 0.070(15)
C14' 0.051(11) 0.20(2) 0.067(11) -0.023(13) 0.004(8) 0.029(13)
C12 0.046(7) 0.048(5) 0.053(6) 0.005(5) -0.026(6) -0.004(5)
C14 0.080(10) 0.084(9) 0.055(7) -0.019(7) -0.013(7) -0.004(8)

loop_
_atom_type_symbol
_atom_type_description
_atom_type_scat_dispersion_real
_atom_type_scat_dispersion_imag
_atom_type_scat_source
C C 0.0033 0.0016 'International Tables Vol C Tables 4.2.6.8 and 6.1.1.4'
H H 0.0000 0.0000 'International Tables Vol C Tables 4.2.6.8 and 6.1.1.4'
N N 0.0061 0.0033 'International Tables Vol C Tables 4.2.6.8 and 6.1.1.4'
O O 0.0106 0.0060 'International Tables Vol C Tables 4.2.6.8 and 6.1.1.4'
Zr Zr -2.9673 0.5597 'International Tables Vol C Tables 4.2.6.8 and 6.1.1.4'

loop_
_geom_angle_atom_site_label_1
_geom_angle_atom_site_label_2
_geom_angle_atom_site_label_3
_geom_angle
O2 Zr1 O1 160.95(13)
O2 Zr1 C34 96.40(16)
O1 Zr1 C34 95.60(16)
O2 Zr1 C41 95.49(16)
O1 Zr1 C41 91.13(16)
C34 Zr1 C41 120.36(18)
O2 Zr1 N1 85.49(13)
O1 Zr1 N1 75.83(13)
C34 Zr1 N1 117.78(16)
C41 Zr1 N1 121.29(16)
O2 Zr1 C35 99.28(13)
O1 Zr1 C35 98.82(14)
C34 Zr1 C35 32.73(16)
C41 Zr1 C35 87.67(17)
N1 Zr1 C35 150.26(14)
C1 O1 Zr1 141.7(3)
C25 O2 Zr1 159.8(3)
C15 N1 C16 114.9(4)
C15 N1 C18 109.7(4)
C16 N1 C18 102.6(4)
C15 N1 Zr1 102.3(3)
C16 N1 Zr1 110.9(3)
C18 N1 Zr1 117.0(3)
C18 N2 C19 114.7(3)
C18 N2 C17 101.7(4)
C19 N2 C17 111.7(4)
O1 C1 C6 117.9(4)
O1 C1 C2 122.4(4)
C6 C1 C2 119.7(4)
C3 C2 C1 116.5(4)
C3 C2 C7 121.9(4)
C1 C2 C7 121.6(4)
C2 C3 C4 124.3(5)
C5 C4 C3 117.1(5)
C5 C4 C11 121.7(5)
C3 C4 C11 121.2(5)
C4 C5 C6 121.3(5)
C5 C6 C1 120.7(4)
C5 C6 C15 119.6(4)
C1 C6 C15 119.6(4)
C2 C7 C9 111.7(4)
C2 C7 C8 109.3(4)
C9 C7 C8 109.8(5)
C2 C7 C10 111.7(5)
C9 C7 C10 108.2(5)
C8 C7 C10 105.9(5)
C12 C11 C14 120.6(10)
C12 C11 C4 113.5(7)
C14 C11 C4 107.7(7)
C12 C11 C13 107.3(9)
C14 C11 C13 97.5(8)
C4 C11 C13 108.6(6)
C12 C11 C14' 19.8(10)
C14 C11 C14' 134.2(11)
C4 C11 C14' 112.5(10)
C13 C11 C14' 89.8(10)
C12 C11 C12' 82.4(10)
C14 C11 C12' 46.0(9)
C4 C11 C12' 105.1(7)
C13 C11 C12' 136.8(9)
C14' C11 C12' 101.5(11)
C6 C15 N1 114.7(4)
N1 C16 C17 105.5(4)
N2 C17 C16 105.6(4)
N2 C18 N1 106.5(4)
N2 C19 C20 111.9(4)
C21 C20 C25 120.3(4)
C21 C20 C19 119.3(4)
C25 C20 C19 120.4(4)
C20 C21 C22 121.6(4)
C21 C22 C23 117.0(4)
C21 C22 C26 123.4(5)
C23 C22 C26 119.6(4)
C22 C23 C24 124.0(5)
C23 C24 C25 117.3(4)
C23 C24 C30 120.0(4)
C25 C24 C30 122.5(4)
O2 C25 C20 118.4(4)
O2 C25 C24 122.0(4)
C20 C25 C24 119.6(4)
C28 C26 C27 110.8(6)
C28 C26 C29 108.5(6)
C27 C26 C29 105.5(6)
C28 C26 C22 110.5(5)
C27 C26 C22 112.6(5)
C29 C26 C22 108.7(4)
C33 C30 C31 106.2(5)
C33 C30 C24 108.8(4)
C31 C30 C24 112.8(4)
C33 C30 C32 110.9(5)
C31 C30 C32 108.0(5)
C24 C30 C32 110.1(5)
C35 C34 Zr1 90.0(3)
C40 C35 C36 116.4(5)
C40 C35 C34 122.5(5)
C36 C35 C34 120.3(5)
C40 C35 Zr1 110.4(3)
C36 C35 Zr1 94.8(3)
C34 C35 Zr1 57.3(2)
C37 C36 C35 121.0(5)
C36 C37 C38 121.5(6)
C37 C38 C39 118.8(6)
C38 C39 C40 120.4(6)
C39 C40 C35 121.8(5)
C42 C41 Zr1 114.5(4)
C47 C42 C43 116.5(6)
C47 C42 C41 123.5(6)
C43 C42 C41 119.9(6)
C44 C43 C42 122.5(7)
C45 C44 C43 120.2(7)
C44 C45 C46 122.0(7)
C45 C46 C47 118.9(7)
C42 C47 C46 119.6(7)

loop_
_geom_bond_atom_site_label_1
_geom_bond_atom_site_label_2
_geom_bond_distance
Zr1 O2 1.998(3)
Zr1 O1 2.003(3)
Zr1 C34 2.291(4)
Zr1 C41 2.293(5)
Zr1 N1 2.359(4)
Zr1 C35 2.722(4)
O1 C1 1.355(5)
O2 C25 1.362(5)
N1 C15 1.504(6)
N1 C16 1.505(6)
N1 C18 1.525(6)
N2 C18 1.432(6)
N2 C19 1.475(6)
N2 C17 1.475(6)
C1 C6 1.399(7)
C1 C2 1.421(6)
C2 C3 1.395(7)
C2 C7 1.523(7)
C3 C4 1.402(7)
C4 C5 1.379(7)
C4 C11 1.542(7)
C5 C6 1.392(7)
C6 C15 1.501(7)
C7 C9 1.540(8)
C7 C8 1.549(8)
C7 C10 1.556(8)
C11 C12 1.487(15)
C11 C14 1.474(14)
C11 C13 1.586(11)
C11 C14' 1.50(3)
C11 C12' 1.678(16)
C16 C17 1.527(7)
C19 C20 1.502(6)
C20 C21 1.388(6)
C20 C25 1.404(6)
C21 C22 1.390(7)
C22 C23 1.391(7)
C22 C26 1.540(7)
C23 C24 1.396(7)
C24 C25 1.415(6)
C24 C30 1.542(7)
C26 C28 1.501(9)
C26 C27 1.515(9)
C26 C29 1.528(8)
C30 C33 1.528(8)
C30 C31 1.542(7)
C30 C32 1.544(8)
C34 C35 1.472(7)
C35 C40 1.402(7)
C35 C36 1.424(7)
C36 C37 1.369(8)
C37 C38 1.384(9)
C38 C39 1.385(9)
C39 C40 1.388(8)
C41 C42 1.471(7)
C42 C47 1.378(9)
C42 C43 1.393(9)
C43 C44 1.370(9)
C44 C45 1.302(10)
C45 C46 1.361(9)
C46 C47 1.435(8)

loop_
_geom_torsion_atom_site_label_1
_geom_torsion_atom_site_label_2
_geom_torsion_atom_site_label_3
_geom_torsion_atom_site_label_4
_geom_torsion
O2 Zr1 O1 C1 20.6(7)
C34 Zr1 O1 C1 149.4(5)
C41 Zr1 O1 C1 -89.9(5)
N1 Zr1 O1 C1 32.1(4)
C35 Zr1 O1 C1 -177.7(4)
O1 Zr1 O2 C25 60.0(10)
C34 Zr1 O2 C25 -68.7(8)
C41 Zr1 O2 C25 169.8(8)
N1 Zr1 O2 C25 48.8(8)
C35 Zr1 O2 C25 -101.6(8)
O2 Zr1 N1 C15 118.0(3)
O1 Zr1 N1 C15 -58.2(3)
C34 Zr1 N1 C15 -147.1(3)
C41 Zr1 N1 C15 24.3(3)
C35 Zr1 N1 C15 -141.1(3)
O2 Zr1 N1 C16 -119.0(3)
O1 Zr1 N1 C16 64.7(3)
C34 Zr1 N1 C16 -24.2(3)
C41 Zr1 N1 C16 147.3(3)
C35 Zr1 N1 C16 -18.2(5)
O2 Zr1 N1 C18 -1.9(3)
O1 Zr1 N1 C18 -178.1(3)
C34 Zr1 N1 C18 93.0(3)
C41 Zr1 N1 C18 -95.6(3)
C35 Zr1 N1 C18 98.9(4)
Zr1 O1 C1 C6 -3.3(7)
Zr1 O1 C1 C2 177.8(3)
O1 C1 C2 C3 -174.4(4)
C6 C1 C2 C3 6.7(6)
O1 C1 C2 C7 6.8(7)
C6 C1 C2 C7 -172.1(5)
C1 C2 C3 C4 -2.7(7)
C7 C2 C3 C4 176.1(5)
C2 C3 C4 C5 -2.3(8)
C2 C3 C4 C11 176.8(5)
C3 C4 C5 C6 3.2(8)
C11 C4 C5 C6 -175.9(5)
C4 C5 C6 C1 0.8(8)
C4 C5 C6 C15 179.4(5)
O1 C1 C6 C5 175.0(4)
C2 C1 C6 C5 -6.0(7)
O1 C1 C6 C15 -3.6(7)
C2 C1 C6 C15 175.4(4)
C3 C2 C7 C9 115.0(5)
C1 C2 C7 C9 -66.3(6)
C3 C2 C7 C8 -123.3(6)
C1 C2 C7 C8 55.5(7)
C3 C2 C7 C10 -6.4(7)
C1 C2 C7 C10 172.4(5)
C5 C4 C11 C12 -18.3(11)
C3 C4 C11 C12 162.7(9)
C5 C4 C11 C14 117.9(9)
C3 C4 C11 C14 -61.2(10)
C5 C4 C11 C13 -137.5(7)
C3 C4 C11 C13 43.4(8)
C5 C4 C11 C14' -39.7(11)
C3 C4 C11 C14' 141.2(10)
C5 C4 C11 C12' 69.9(10)
C3 C4 C11 C12' -109.1(10)
C5 C6 C15 N1 138.3(5)
C1 C6 C15 N1 -43.1(6)
C16 N1 C15 C6 -41.9(6)
C18 N1 C15 C6 -156.9(4)
Zr1 N1 C15 C6 78.3(4)
C15 N1 C16 C17 -126.6(4)
C18 N1 C16 C17 -7.6(5)
Zr1 N1 C16 C17 118.1(4)
C18 N2 C17 C16 37.4(5)
C19 N2 C17 C16 -85.4(5)
N1 C16 C17 N2 -17.9(5)
C19 N2 C18 N1 77.5(5)
C17 N2 C18 N1 -43.2(4)
C15 N1 C18 N2 154.4(4)
C16 N1 C18 N2 31.9(4)
Zr1 N1 C18 N2 -89.7(4)
C18 N2 C19 C20 57.5(5)
C17 N2 C19 C20 172.6(4)
N2 C19 C20 C21 92.5(5)
N2 C19 C20 C25 -85.1(5)
C25 C20 C21 C22 0.9(7)
C19 C20 C21 C22 -176.7(4)
C20 C21 C22 C23 3.5(7)
C20 C21 C22 C26 -179.0(4)
C21 C22 C23 C24 -3.6(8)
C26 C22 C23 C24 178.7(5)
C22 C23 C24 C25 -0.7(7)
C22 C23 C24 C30 173.8(5)
Zr1 O2 C25 C20 3.4(11)
Zr1 O2 C25 C24 -175.0(6)
C21 C20 C25 O2 176.2(4)
C19 C20 C25 O2 -6.2(6)
C21 C20 C25 C24 -5.3(7)
C19 C20 C25 C24 172.2(4)
C23 C24 C25 O2 -176.5(4)
C30 C24 C25 O2 9.2(7)
C23 C24 C25 C20 5.1(7)
C30 C24 C25 C20 -169.2(5)
C21 C22 C26 C28 -118.2(6)
C23 C22 C26 C28 59.4(7)
C21 C22 C26 C27 6.4(8)
C23 C22 C26 C27 -176.1(6)
C21 C22 C26 C29 122.9(6)
C23 C22 C26 C29 -59.6(7)
C23 C24 C30 C33 -117.4(5)
C25 C24 C30 C33 56.8(6)
C23 C24 C30 C31 0.1(7)
C25 C24 C30 C31 174.4(5)
C23 C24 C30 C32 120.8(5)
C25 C24 C30 C32 -64.9(6)
O2 Zr1 C34 C35 -97.2(3)
O1 Zr1 C34 C35 97.6(3)
C41 Zr1 C34 C35 3.0(4)
N1 Zr1 C34 C35 174.5(3)
Zr1 C34 C35 C40 -94.7(5)
Zr1 C34 C35 C36 75.0(4)
O2 Zr1 C35 C40 -156.3(4)
O1 Zr1 C35 C40 29.7(4)
C34 Zr1 C35 C40 116.3(5)
C41 Zr1 C35 C40 -61.1(4)
N1 Zr1 C35 C40 106.5(4)
O2 Zr1 C35 C36 -35.8(3)
O1 Zr1 C35 C36 150.2(3)
C34 Zr1 C35 C36 -123.2(5)
C41 Zr1 C35 C36 59.4(3)
N1 Zr1 C35 C36 -133.0(3)
O2 Zr1 C35 C34 87.4(3)
O1 Zr1 C35 C34 -86.6(3)
C41 Zr1 C35 C34 -177.4(3)
N1 Zr1 C35 C34 -9.8(5)
C40 C35 C36 C37 0.7(7)
C34 C35 C36 C37 -169.6(5)
Zr1 C35 C36 C37 -114.9(5)
C35 C36 C37 C38 0.3(9)
C36 C37 C38 C39 -1.8(10)
C37 C38 C39 C40 2.3(10)
C38 C39 C40 C35 -1.4(9)
C36 C35 C40 C39 -0.2(8)
C34 C35 C40 C39 169.8(5)
Zr1 C35 C40 C39 106.4(5)
O2 Zr1 C41 C42 -117.4(4)
O1 Zr1 C41 C42 44.7(5)
C34 Zr1 C41 C42 141.8(4)
N1 Zr1 C41 C42 -29.4(5)
C35 Zr1 C41 C42 143.5(5)
Zr1 C41 C42 C47 93.2(7)
Zr1 C41 C42 C43 -87.7(7)
C47 C42 C43 C44 -5.5(11)
C41 C42 C43 C44 175.2(7)
C42 C43 C44 C45 1.4(12)
C43 C44 C45 C46 3.0(12)
C44 C45 C46 C47 -3.0(11)
C43 C42 C47 C46 5.3(11)
C41 C42 C47 C46 -175.5(6)
C45 C46 C47 C42 -1.3(11)
